data_4071223
loop_
_publ_author_name
'Sassmannshausen, J\"org'
'Baumgartner, Judith'

_publ_section_title
;
 Synthesis, Reactivity, and Computational Studies of
 [\h5-C5H5-(\h5-C5H4CMe2C6H4Me)TiMe]+: Aromatic C&#x2212;H Bond Activation
 at &#x2212;50 \%C&#x00A7;
;
_journal_issue 9
_journal_name_full Organometallics
_journal_page_first 1996
_journal_paper_doi 10.1021/om8000394
_journal_volume 27
_journal_year 2008
_chemical_formula_sum 'C20 H22 Cl2 Ti'
_chemical_formula_weight 381.18
_chemical_name_systematic
;
 ?
;
_space_group_IT_number 14
_symmetry_cell_setting monoclinic
_symmetry_space_group_name_Hall '-P 2ybc'
_symmetry_space_group_name_H-M 'P 1 21/c 1'
_atom_sites_solution_hydrogens geom
_atom_sites_solution_primary direct
_atom_sites_solution_secondary difmap
_audit_creation_method SHELXL-97
_cell_angle_alpha 90.00
_cell_angle_beta 93.12(3)
_cell_angle_gamma 90.00
_cell_formula_units_Z 4
_cell_length_a 6.6105(13)
_cell_length_b 21.534(4)
_cell_length_c 12.248(2)
_cell_measurement_temperature 100(2)
_cell_volume 1740.9(6)
_computing_cell_refinement 'Bruker XSCANS'
_computing_data_collection 'Bruker XSCANS'
_computing_data_reduction 'Bruker SHELXTL'
_computing_molecular_graphics 'Bruker SHELXTL'
_computing_publication_material 'Bruker SHELXTL'
_computing_structure_refinement 'SHELXL-97 (Sheldrick, 1997)'
_computing_structure_solution 'SHELXS-97 (Sheldrick, 1990)'
_diffrn_ambient_temperature 100(2)
_diffrn_measured_fraction_theta_full 0.997
_diffrn_measured_fraction_theta_max 0.997
_diffrn_measurement_device_type 'Bruker P4'
_diffrn_measurement_method '\w scans'
_diffrn_radiation_monochromator graphite
_diffrn_radiation_source 'fine-focus sealed tube'
_diffrn_radiation_type MoK\a
_diffrn_radiation_wavelength 0.71073
_diffrn_reflns_av_R_equivalents 0.1533
_diffrn_reflns_av_sigmaI/netI 0.1294
_diffrn_reflns_limit_h_max 7
_diffrn_reflns_limit_h_min -7
_diffrn_reflns_limit_k_max 24
_diffrn_reflns_limit_k_min -24
_diffrn_reflns_limit_l_max 13
_diffrn_reflns_limit_l_min -13
_diffrn_reflns_number 10986
_diffrn_reflns_theta_full 24.00
_diffrn_reflns_theta_max 24.00
_diffrn_reflns_theta_min 1.91
_exptl_absorpt_coefficient_mu 0.795
_exptl_absorpt_correction_T_max 0.8701
_exptl_absorpt_correction_T_min 0.7629
_exptl_absorpt_correction_type SADABS
_exptl_absorpt_process_details XPREP
_exptl_crystal_colour red
_exptl_crystal_density_diffrn 1.454
_exptl_crystal_density_method 'not measured'
_exptl_crystal_description needles
_exptl_crystal_F_000 792
_exptl_crystal_size_max 0.36
_exptl_crystal_size_mid 0.22
_exptl_crystal_size_min 0.18
_refine_diff_density_max 1.008
_refine_diff_density_min -0.703
_refine_diff_density_rms 0.128
_refine_ls_extinction_method none
_refine_ls_goodness_of_fit_ref 1.111
_refine_ls_hydrogen_treatment mixed
_refine_ls_matrix_type full
_refine_ls_number_parameters 211
_refine_ls_number_reflns 2722
_refine_ls_number_restraints 0
_refine_ls_restrained_S_all 1.111
_refine_ls_R_factor_all 0.1329
_refine_ls_R_factor_gt 0.0959
_refine_ls_shift/su_max 0.017
_refine_ls_shift/su_mean 0.001
_refine_ls_structure_factor_coef Fsqd
_refine_ls_weighting_details 'calc w=1/[\s^2^(Fo^2^)+(0.0864P)^2^+4.3375P] where P=(Fo^2^+2Fc^2^)/3'
_refine_ls_weighting_scheme calc
_refine_ls_wR_factor_gt 0.1990
_refine_ls_wR_factor_ref 0.2201
_reflns_number_gt 1970
_reflns_number_total 2722
_reflns_threshold_expression >2sigma(I)
_cod_data_source_file om8000394-file004.cif
_cod_data_source_block 462j
_cod_original_sg_symbol_H-M P2(1)/c
_cod_database_code 4071223

loop_
_symmetry_equiv_pos_as_xyz
'x, y, z'
'-x, y+1/2, -z+1/2'
'-x, -y, -z'
'x, -y-1/2, z-1/2'

loop_
_atom_site_label
_atom_site_type_symbol
_atom_site_fract_x
_atom_site_fract_y
_atom_site_fract_z
_atom_site_U_iso_or_equiv
_atom_site_adp_type
_atom_site_occupancy
_atom_site_symmetry_multiplicity
_atom_site_calc_flag
_atom_site_refinement_flags
Ti1 Ti 0.7162(2) 0.42958(7) 0.24987(12) 0.0189(5) Uani 1 1 d .
Cl1 Cl 0.4877(3) 0.51436(8) 0.21256(15) 0.0135(5) Uani 1 1 d .
Cl2 Cl 0.4481(3) 0.35805(10) 0.25727(18) 0.0249(6) Uani 1 1 d .
C1 C 0.9361(13) 0.3712(4) 0.1477(7) 0.028(2) Uani 1 1 d .
H1 H 1.0041 0.3375 0.1836 0.033 Uiso 1 1 calc R
C2 C 0.7501(13) 0.3684(4) 0.0901(8) 0.034(2) Uani 1 1 d .
H2 H 0.6718 0.3319 0.0761 0.040 Uiso 1 1 calc R
C3 C 0.6996(13) 0.4268(4) 0.0573(7) 0.031(2) Uani 1 1 d .
H3 H 0.5778 0.4387 0.0181 0.038 Uiso 1 1 calc R
C4 C 0.8566(13) 0.4658(4) 0.0910(7) 0.028(2) Uani 1 1 d .
H4 H 0.8609 0.5094 0.0793 0.034 Uiso 1 1 calc R
C5 C 1.0051(12) 0.4312(4) 0.1442(7) 0.025(2) Uani 1 1 d .
H5 H 1.1324 0.4460 0.1732 0.029 Uiso 1 1 calc R
C6 C 0.8032(11) 0.3916(4) 0.4368(6) 0.0165(18) Uani 1 1 d .
C7 C 0.9779(12) 0.4120(4) 0.3860(7) 0.0217(19) Uani 1 1 d .
H7 H 1.0887 0.3866 0.3679 0.026 Uiso 1 1 calc R
C8 C 0.9610(12) 0.4754(4) 0.3670(7) 0.025(2) Uani 1 1 d .
H8 H 1.0596 0.5009 0.3354 0.029 Uiso 1 1 calc R
C9 C 0.7763(13) 0.4950(4) 0.4017(7) 0.025(2) Uani 1 1 d .
H9 H 0.7271 0.5365 0.3993 0.030 Uiso 1 1 calc R
C10 C 0.6738(13) 0.4434(4) 0.4411(7) 0.023(2) Uani 1 1 d .
H10 H 0.5404 0.4434 0.4664 0.028 Uiso 1 1 calc R
C11 C 0.7789(12) 0.3277(4) 0.4888(7) 0.024(2) Uani 1 1 d .
C12 C 0.9086(12) 0.3308(4) 0.5959(7) 0.021(2) Uani 1 1 d .
C13 C 1.0873(12) 0.2964(4) 0.6163(7) 0.028(2) Uani 1 1 d .
H13 H 1.1325 0.2698 0.5609 0.033 Uiso 1 1 calc R
C14 C 1.1976(13) 0.3002(4) 0.7132(7) 0.030(2) Uani 1 1 d .
H14 H 1.3171 0.2759 0.7234 0.037 Uiso 1 1 calc R
C15 C 1.1419(13) 0.3378(4) 0.7963(7) 0.026(2) Uani 1 1 d .
C16 C 0.9664(14) 0.3721(4) 0.7778(7) 0.032(2) Uani 1 1 d .
H16 H 0.9223 0.3986 0.8339 0.039 Uiso 1 1 calc R
C17 C 0.8550(13) 0.3687(4) 0.6804(7) 0.029(2) Uani 1 1 d .
H17 H 0.7364 0.3935 0.6706 0.035 Uiso 1 1 calc R
C18 C 0.5601(12) 0.3145(4) 0.5178(7) 0.030(2) Uani 1 1 d .
H18A H 0.5556 0.2756 0.5591 0.045 Uiso 1 1 calc R
H18B H 0.4737 0.3109 0.4506 0.045 Uiso 1 1 calc R
H18C H 0.5113 0.3486 0.5624 0.045 Uiso 1 1 calc R
C19 C 0.8486(13) 0.2767(4) 0.4123(7) 0.027(2) Uani 1 1 d .
H19A H 0.9875 0.2853 0.3925 0.040 Uiso 1 1 calc R
H19B H 0.7587 0.2758 0.3460 0.040 Uiso 1 1 calc R
H19C H 0.8442 0.2365 0.4493 0.040 Uiso 1 1 calc R
C20 C 1.2692(14) 0.3427(5) 0.9022(8) 0.039(3) Uani 1 1 d .
H20A H 1.3345 0.3027 0.9187 0.059 Uiso 1 1 calc R
H20B H 1.1825 0.3540 0.9616 0.059 Uiso 1 1 calc R
H20C H 1.3731 0.3747 0.8951 0.059 Uiso 1 1 calc R

loop_
_atom_site_aniso_label
_atom_site_aniso_U_11
_atom_site_aniso_U_22
_atom_site_aniso_U_33
_atom_site_aniso_U_23
_atom_site_aniso_U_13
_atom_site_aniso_U_12
Ti1 0.0151(8) 0.0176(8) 0.0245(9) 0.0004(7) 0.0059(6) 0.0001(6)
Cl1 0.0075(9) 0.0109(9) 0.0224(11) 0.0041(8) 0.0043(7) 0.0031(7)
Cl2 0.0118(10) 0.0258(12) 0.0372(13) 0.0036(10) 0.0017(9) -0.0044(9)
C1 0.027(5) 0.032(6) 0.025(5) -0.005(4) 0.008(4) 0.011(4)
C2 0.027(5) 0.032(6) 0.043(6) -0.023(5) 0.018(5) -0.009(4)
C3 0.022(5) 0.042(6) 0.030(5) -0.008(5) 0.005(4) 0.012(4)
C4 0.039(6) 0.030(5) 0.018(5) -0.001(4) 0.011(4) -0.002(5)
C5 0.012(4) 0.036(5) 0.027(5) -0.005(4) 0.007(4) -0.002(4)
C6 0.018(4) 0.024(5) 0.008(4) 0.003(3) 0.002(3) -0.001(3)
C7 0.013(4) 0.027(5) 0.026(5) 0.005(4) 0.004(3) -0.005(4)
C8 0.025(5) 0.026(5) 0.023(5) 0.004(4) 0.004(4) -0.006(4)
C9 0.031(5) 0.013(4) 0.032(5) 0.001(4) 0.000(4) 0.002(4)
C10 0.025(5) 0.022(5) 0.023(5) 0.004(4) 0.005(4) 0.005(4)
C11 0.023(5) 0.022(5) 0.028(5) 0.004(4) 0.008(4) -0.001(4)
C12 0.024(5) 0.021(5) 0.019(5) 0.009(4) 0.011(4) -0.002(4)
C13 0.022(5) 0.028(5) 0.034(6) -0.004(4) 0.012(4) 0.006(4)
C14 0.021(5) 0.037(6) 0.033(6) 0.014(5) 0.004(4) 0.006(4)
C15 0.028(5) 0.028(5) 0.021(5) 0.006(4) 0.008(4) -0.005(4)
C16 0.050(6) 0.028(5) 0.020(5) -0.001(4) 0.008(5) 0.007(5)
C17 0.035(5) 0.024(5) 0.029(6) 0.001(4) 0.009(4) 0.013(4)
C18 0.018(5) 0.033(5) 0.040(6) 0.003(5) 0.008(4) -0.005(4)
C19 0.025(5) 0.022(5) 0.033(5) -0.007(4) 0.001(4) 0.007(4)
C20 0.034(5) 0.036(6) 0.047(7) 0.011(5) 0.000(5) -0.011(5)

loop_
_atom_type_symbol
_atom_type_description
_atom_type_scat_dispersion_real
_atom_type_scat_dispersion_imag
_atom_type_scat_source
C C 0.0033 0.0016 'International Tables Vol C Tables 4.2.6.8 and 6.1.1.4'
H H 0.0000 0.0000 'International Tables Vol C Tables 4.2.6.8 and 6.1.1.4'
Cl Cl 0.1484 0.1585 'International Tables Vol C Tables 4.2.6.8 and 6.1.1.4'
Ti Ti 0.2776 0.4457 'International Tables Vol C Tables 4.2.6.8 and 6.1.1.4'

loop_
_geom_angle_atom_site_label_1
_geom_angle_atom_site_label_2
_geom_angle_atom_site_label_3
_geom_angle
C8 Ti1 C4 94.5(3)
C8 Ti1 C1 97.3(3)
C4 Ti1 C1 56.4(3)
C8 Ti1 C9 34.4(3)
C4 Ti1 C9 113.7(3)
C1 Ti1 C9 131.6(3)
C8 Ti1 Cl2 139.0(2)
C4 Ti1 Cl2 125.8(2)
C1 Ti1 Cl2 99.2(2)
C9 Ti1 Cl2 117.2(2)
C8 Ti1 C3 128.5(3)
C4 Ti1 C3 34.2(3)
C1 Ti1 C3 56.4(3)
C9 Ti1 C3 143.5(3)
Cl2 Ti1 C3 91.6(2)
C8 Ti1 C5 77.0(3)
C4 Ti1 C5 33.9(3)
C1 Ti1 C5 33.9(3)
C9 Ti1 C5 108.5(3)
Cl2 Ti1 C5 131.5(2)
C3 Ti1 C5 56.5(3)
C8 Ti1 C7 34.4(3)
C4 Ti1 C7 109.4(3)
C1 Ti1 C7 80.7(3)
C9 Ti1 C7 56.8(3)
Cl2 Ti1 C7 113.0(2)
C3 Ti1 C7 133.9(3)
C5 Ti1 C7 78.9(3)
C8 Ti1 C2 130.5(3)
C4 Ti1 C2 56.0(3)
C1 Ti1 C2 34.2(3)
C9 Ti1 C2 164.5(3)
Cl2 Ti1 C2 76.9(2)
C3 Ti1 C2 33.3(3)
C5 Ti1 C2 56.2(3)
C7 Ti1 C2 113.1(3)
C8 Ti1 C10 57.1(3)
C4 Ti1 C10 147.9(3)
C1 Ti1 C10 134.5(3)
C9 Ti1 C10 34.3(3)
Cl2 Ti1 C10 85.1(2)
C3 Ti1 C10 169.0(3)
C5 Ti1 C10 132.5(3)
C7 Ti1 C10 56.7(3)
C2 Ti1 C10 153.5(3)
C8 Ti1 Cl1 101.8(2)
C4 Ti1 Cl1 82.1(2)
C1 Ti1 Cl1 135.4(2)
C9 Ti1 Cl1 76.8(2)
Cl2 Ti1 Cl1 92.16(8)
C3 Ti1 Cl1 80.4(2)
C5 Ti1 Cl1 113.8(2)
C7 Ti1 Cl1 133.2(2)
C2 Ti1 Cl1 110.6(3)
C10 Ti1 Cl1 89.2(2)
C8 Ti1 C6 56.6(3)
C4 Ti1 C6 143.2(3)
C1 Ti1 C6 101.4(3)
C9 Ti1 C6 56.3(3)
Cl2 Ti1 C6 83.40(19)
C3 Ti1 C6 156.3(3)
C5 Ti1 C6 111.0(3)
C7 Ti1 C6 33.8(2)
C2 Ti1 C6 123.4(3)
C10 Ti1 C6 33.7(3)
Cl1 Ti1 C6 122.79(19)
C5 C1 C2 108.3(9)
C5 C1 Ti1 74.2(5)
C2 C1 Ti1 74.7(5)
C3 C2 C1 107.9(8)
C3 C2 Ti1 72.4(5)
C1 C2 Ti1 71.2(5)
C2 C3 C4 107.8(8)
C2 C3 Ti1 74.3(5)
C4 C3 Ti1 72.0(5)
C5 C4 C3 108.7(8)
C5 C4 Ti1 74.3(5)
C3 C4 Ti1 73.7(5)
C4 C5 C1 107.2(8)
C4 C5 Ti1 71.9(4)
C1 C5 Ti1 71.9(4)
C10 C6 C7 106.4(7)
C10 C6 C11 128.3(7)
C7 C6 C11 124.9(7)
C10 C6 Ti1 70.2(5)
C7 C6 Ti1 69.1(4)
C11 C6 Ti1 131.4(6)
C8 C7 C6 108.7(7)
C8 C7 Ti1 71.1(5)
C6 C7 Ti1 77.1(5)
C9 C8 C7 108.3(7)
C9 C8 Ti1 73.9(5)
C7 C8 Ti1 74.5(5)
C8 C9 C10 108.4(7)
C8 C9 Ti1 71.7(5)
C10 C9 Ti1 74.5(5)
C9 C10 C6 108.0(7)
C9 C10 Ti1 71.2(5)
C6 C10 Ti1 76.1(5)
C6 C11 C12 104.6(7)
C6 C11 C19 110.4(6)
C12 C11 C19 112.5(7)
C6 C11 C18 112.7(7)
C12 C11 C18 107.5(7)
C19 C11 C18 109.2(7)
C17 C12 C13 115.2(8)
C17 C12 C11 120.9(8)
C13 C12 C11 123.9(7)
C14 C13 C12 122.0(8)
C13 C14 C15 122.1(9)
C14 C15 C16 116.9(9)
C14 C15 C20 121.4(8)
C16 C15 C20 121.7(8)
C17 C16 C15 121.3(8)
C16 C17 C12 122.5(8)

loop_
_geom_bond_atom_site_label_1
_geom_bond_atom_site_label_2
_geom_bond_distance
Ti1 C8 2.323(9)
Ti1 C4 2.334(8)
Ti1 C1 2.335(8)
Ti1 C9 2.350(9)
Ti1 Cl2 2.354(2)
Ti1 C3 2.356(9)
Ti1 C5 2.365(7)
Ti1 C7 2.367(9)
Ti1 C2 2.380(9)
Ti1 C10 2.393(8)
Ti1 Cl1 2.398(2)
Ti1 C6 2.469(8)
C1 C5 1.371(12)
C1 C2 1.385(13)
C2 C3 1.357(13)
C3 C4 1.381(12)
C4 C5 1.369(12)
C6 C10 1.410(11)
C6 C7 1.411(10)
C6 C11 1.527(11)
C7 C8 1.388(12)
C8 C9 1.382(11)
C9 C10 1.401(11)
C11 C12 1.529(12)
C11 C19 1.531(11)
C11 C18 1.535(10)
C12 C17 1.380(11)
C12 C13 1.404(11)
C13 C14 1.361(12)
C14 C15 1.366(12)
C15 C16 1.384(12)
C15 C20 1.512(13)
C16 C17 1.370(12)

loop_
_geom_torsion_atom_site_label_1
_geom_torsion_atom_site_label_2
_geom_torsion_atom_site_label_3
_geom_torsion_atom_site_label_4
_geom_torsion
C8 Ti1 C1 C5 -53.5(6)
C4 Ti1 C1 C5 37.0(5)
C9 Ti1 C1 C5 -56.1(7)
Cl2 Ti1 C1 C5 164.2(5)
C3 Ti1 C1 C5 78.4(6)
C7 Ti1 C1 C5 -83.8(6)
C2 Ti1 C1 C5 114.5(8)
C10 Ti1 C1 C5 -103.6(6)
Cl1 Ti1 C1 C5 61.5(7)
C6 Ti1 C1 C5 -110.8(6)
C8 Ti1 C1 C2 -168.0(6)
C4 Ti1 C1 C2 -77.5(6)
C9 Ti1 C1 C2 -170.6(5)
Cl2 Ti1 C1 C2 49.6(6)
C3 Ti1 C1 C2 -36.1(5)
C5 Ti1 C1 C2 -114.5(8)
C7 Ti1 C1 C2 161.6(6)
C10 Ti1 C1 C2 141.9(6)
Cl1 Ti1 C1 C2 -53.0(7)
C6 Ti1 C1 C2 134.7(6)
C5 C1 C2 C3 -3.7(10)
Ti1 C1 C2 C3 63.5(6)
C5 C1 C2 Ti1 -67.2(6)
C8 Ti1 C2 C3 -101.0(6)
C4 Ti1 C2 C3 -37.9(5)
C1 Ti1 C2 C3 -116.7(8)
C9 Ti1 C2 C3 -89.6(13)
Cl2 Ti1 C2 C3 113.9(5)
C5 Ti1 C2 C3 -79.0(6)
C7 Ti1 C2 C3 -136.4(5)
C10 Ti1 C2 C3 162.5(6)
Cl1 Ti1 C2 C3 26.5(6)
C6 Ti1 C2 C3 -173.2(5)
C8 Ti1 C2 C1 15.7(8)
C4 Ti1 C2 C1 78.7(6)
C9 Ti1 C2 C1 27.0(15)
Cl2 Ti1 C2 C1 -129.5(6)
C3 Ti1 C2 C1 116.7(8)
C5 Ti1 C2 C1 37.7(5)
C7 Ti1 C2 C1 -19.7(6)
C10 Ti1 C2 C1 -80.9(8)
Cl1 Ti1 C2 C1 143.2(5)
C6 Ti1 C2 C1 -56.6(6)
C1 C2 C3 C4 2.0(10)
Ti1 C2 C3 C4 64.7(6)
C1 C2 C3 Ti1 -62.7(6)
C8 Ti1 C3 C2 107.5(6)
C4 Ti1 C3 C2 115.2(8)
C1 Ti1 C3 C2 37.0(5)
C9 Ti1 C3 C2 153.2(5)
Cl2 Ti1 C3 C2 -63.0(5)
C5 Ti1 C3 C2 78.0(6)
C7 Ti1 C3 C2 61.7(7)
C10 Ti1 C3 C2 -135.4(15)
Cl1 Ti1 C3 C2 -154.9(5)
C6 Ti1 C3 C2 14.1(10)
C8 Ti1 C3 C4 -7.6(7)
C1 Ti1 C3 C4 -78.1(6)
C9 Ti1 C3 C4 38.1(8)
Cl2 Ti1 C3 C4 -178.2(5)
C5 Ti1 C3 C4 -37.2(5)
C7 Ti1 C3 C4 -53.4(7)
C2 Ti1 C3 C4 -115.2(8)
C10 Ti1 C3 C4 109.5(16)
Cl1 Ti1 C3 C4 89.9(5)
C6 Ti1 C3 C4 -101.0(9)
C2 C3 C4 C5 0.4(10)
Ti1 C3 C4 C5 66.7(6)
C2 C3 C4 Ti1 -66.2(6)
C8 Ti1 C4 C5 58.7(6)
C1 Ti1 C4 C5 -37.1(5)
C9 Ti1 C4 C5 88.2(6)
Cl2 Ti1 C4 C5 -113.1(5)
C3 Ti1 C4 C5 -115.3(8)
C7 Ti1 C4 C5 26.8(6)
C2 Ti1 C4 C5 -78.5(6)
C10 Ti1 C4 C5 84.5(8)
Cl1 Ti1 C4 C5 160.0(5)
C6 Ti1 C4 C5 23.5(8)
C8 Ti1 C4 C3 174.0(5)
C1 Ti1 C4 C3 78.2(6)
C9 Ti1 C4 C3 -156.4(5)
Cl2 Ti1 C4 C3 2.3(6)
C5 Ti1 C4 C3 115.3(8)
C7 Ti1 C4 C3 142.2(5)
C2 Ti1 C4 C3 36.8(5)
C10 Ti1 C4 C3 -160.2(6)
Cl1 Ti1 C4 C3 -84.7(5)
C6 Ti1 C4 C3 138.8(6)
C3 C4 C5 C1 -2.7(9)
Ti1 C4 C5 C1 63.6(6)
C3 C4 C5 Ti1 -66.3(6)
C2 C1 C5 C4 4.0(9)
Ti1 C1 C5 C4 -63.6(6)
C2 C1 C5 Ti1 67.5(6)
C8 Ti1 C5 C4 -119.1(6)
C1 Ti1 C5 C4 115.8(8)
C9 Ti1 C5 C4 -105.1(6)
Cl2 Ti1 C5 C4 94.7(6)
C3 Ti1 C5 C4 37.6(5)
C7 Ti1 C5 C4 -154.3(6)
C2 Ti1 C5 C4 77.9(6)
C10 Ti1 C5 C4 -134.2(6)
Cl1 Ti1 C5 C4 -21.7(6)
C6 Ti1 C5 C4 -165.2(5)
C8 Ti1 C5 C1 125.1(6)
C4 Ti1 C5 C1 -115.8(8)
C9 Ti1 C5 C1 139.1(6)
Cl2 Ti1 C5 C1 -21.1(7)
C3 Ti1 C5 C1 -78.2(6)
C7 Ti1 C5 C1 89.9(6)
C2 Ti1 C5 C1 -37.9(6)
C10 Ti1 C5 C1 110.0(6)
Cl1 Ti1 C5 C1 -137.5(5)
C6 Ti1 C5 C1 79.0(6)
C8 Ti1 C6 C10 79.5(5)
C4 Ti1 C6 C10 123.1(6)
C1 Ti1 C6 C10 170.8(5)
C9 Ti1 C6 C10 38.0(5)
Cl2 Ti1 C6 C10 -91.1(5)
C3 Ti1 C6 C10 -169.9(7)
C5 Ti1 C6 C10 136.8(5)
C7 Ti1 C6 C10 117.3(7)
C2 Ti1 C6 C10 -160.7(5)
Cl1 Ti1 C6 C10 -2.8(5)
C8 Ti1 C6 C7 -37.8(5)
C4 Ti1 C6 C7 5.7(8)
C1 Ti1 C6 C7 53.4(5)
C9 Ti1 C6 C7 -79.3(5)
Cl2 Ti1 C6 C7 151.6(5)
C3 Ti1 C6 C7 72.8(9)
C5 Ti1 C6 C7 19.5(6)
C2 Ti1 C6 C7 82.0(6)
C10 Ti1 C6 C7 -117.3(7)
Cl1 Ti1 C6 C7 -120.1(4)
C8 Ti1 C6 C11 -156.4(8)
C4 Ti1 C6 C11 -112.9(7)
C1 Ti1 C6 C11 -65.2(7)
C9 Ti1 C6 C11 162.0(8)
Cl2 Ti1 C6 C11 32.9(6)
C3 Ti1 C6 C11 -45.9(11)
C5 Ti1 C6 C11 -99.1(7)
C7 Ti1 C6 C11 -118.6(9)
C2 Ti1 C6 C11 -36.6(8)
C10 Ti1 C6 C11 124.1(9)
Cl1 Ti1 C6 C11 121.3(6)
C10 C6 C7 C8 3.9(10)
C11 C6 C7 C8 -168.9(8)
Ti1 C6 C7 C8 64.6(6)
C10 C6 C7 Ti1 -60.6(6)
C11 C6 C7 Ti1 126.6(8)
C4 Ti1 C7 C8 68.4(5)
C1 Ti1 C7 C8 117.7(5)
C9 Ti1 C7 C8 -37.8(5)
Cl2 Ti1 C7 C8 -146.2(4)
C3 Ti1 C7 C8 97.0(6)
C5 Ti1 C7 C8 83.2(5)
C2 Ti1 C7 C8 128.7(5)
C10 Ti1 C7 C8 -79.1(5)
Cl1 Ti1 C7 C8 -29.1(6)
C6 Ti1 C7 C8 -115.3(7)
C8 Ti1 C7 C6 115.3(7)
C4 Ti1 C7 C6 -176.4(5)
C1 Ti1 C7 C6 -127.1(5)
C9 Ti1 C7 C6 77.5(5)
Cl2 Ti1 C7 C6 -30.9(5)
C3 Ti1 C7 C6 -147.7(5)
C5 Ti1 C7 C6 -161.5(5)
C2 Ti1 C7 C6 -116.0(5)
C10 Ti1 C7 C6 36.1(5)
Cl1 Ti1 C7 C6 86.2(5)
C6 C7 C8 C9 -1.8(10)
Ti1 C7 C8 C9 66.8(6)
C6 C7 C8 Ti1 -68.5(6)
C4 Ti1 C8 C9 126.8(5)
C1 Ti1 C8 C9 -176.5(5)
Cl2 Ti1 C8 C9 -63.4(6)
C3 Ti1 C8 C9 131.1(5)
C5 Ti1 C8 C9 156.1(5)
C7 Ti1 C8 C9 -114.8(7)
C2 Ti1 C8 C9 174.7(5)
C10 Ti1 C8 C9 -37.2(5)
Cl1 Ti1 C8 C9 44.0(5)
C6 Ti1 C8 C9 -77.6(5)
C4 Ti1 C8 C7 -118.4(5)
C1 Ti1 C8 C7 -61.8(5)
C9 Ti1 C8 C7 114.8(7)
Cl2 Ti1 C8 C7 51.3(6)
C3 Ti1 C8 C7 -114.1(5)
C5 Ti1 C8 C7 -89.2(5)
C2 Ti1 C8 C7 -70.6(6)
C10 Ti1 C8 C7 77.6(5)
Cl1 Ti1 C8 C7 158.8(4)
C6 Ti1 C8 C7 37.1(4)
C7 C8 C9 C10 -1.1(10)
Ti1 C8 C9 C10 66.0(6)
C7 C8 C9 Ti1 -67.2(6)
C4 Ti1 C9 C8 -60.6(6)
C1 Ti1 C9 C8 4.6(7)
Cl2 Ti1 C9 C8 138.7(4)
C3 Ti1 C9 C8 -82.9(7)
C5 Ti1 C9 C8 -24.7(6)
C7 Ti1 C9 C8 37.8(5)
C2 Ti1 C9 C8 -15.4(14)
C10 Ti1 C9 C8 115.8(7)
Cl1 Ti1 C9 C8 -135.7(5)
C6 Ti1 C9 C8 78.7(5)
C8 Ti1 C9 C10 -115.8(7)
C4 Ti1 C9 C10 -176.5(5)
C1 Ti1 C9 C10 -111.3(6)
Cl2 Ti1 C9 C10 22.9(5)
C3 Ti1 C9 C10 161.3(5)
C5 Ti1 C9 C10 -140.5(5)
C7 Ti1 C9 C10 -78.0(5)
C2 Ti1 C9 C10 -131.2(12)
Cl1 Ti1 C9 C10 108.5(5)
C6 Ti1 C9 C10 -37.2(5)
C8 C9 C10 C6 3.6(10)
Ti1 C9 C10 C6 67.8(6)
C8 C9 C10 Ti1 -64.2(6)
C7 C6 C10 C9 -4.6(10)
C11 C6 C10 C9 167.9(8)
Ti1 C6 C10 C9 -64.5(6)
C7 C6 C10 Ti1 59.9(6)
C11 C6 C10 Ti1 -127.6(8)
C8 Ti1 C10 C9 37.2(5)
C4 Ti1 C10 C9 6.1(8)
C1 Ti1 C10 C9 102.2(6)
Cl2 Ti1 C10 C9 -159.7(5)
C3 Ti1 C10 C9 -86.7(17)
C5 Ti1 C10 C9 54.8(6)
C7 Ti1 C10 C9 78.6(5)
C2 Ti1 C10 C9 153.2(6)
Cl1 Ti1 C10 C9 -67.4(5)
C6 Ti1 C10 C9 114.9(7)
C8 Ti1 C10 C6 -77.7(5)
C4 Ti1 C10 C6 -108.8(7)
C1 Ti1 C10 C6 -12.8(7)
C9 Ti1 C10 C6 -114.9(7)
Cl2 Ti1 C10 C6 85.4(4)
C3 Ti1 C10 C6 158.4(15)
C5 Ti1 C10 C6 -60.1(6)
C7 Ti1 C10 C6 -36.3(5)
C2 Ti1 C10 C6 38.2(9)
Cl1 Ti1 C10 C6 177.6(5)
C10 C6 C11 C12 -96.8(9)
C7 C6 C11 C12 74.4(9)
Ti1 C6 C11 C12 166.3(5)
C10 C6 C11 C19 141.9(9)
C7 C6 C11 C19 -46.9(11)
Ti1 C6 C11 C19 45.1(9)
C10 C6 C11 C18 19.6(12)
C7 C6 C11 C18 -169.2(8)
Ti1 C6 C11 C18 -77.2(9)
C6 C11 C12 C17 67.8(9)
C19 C11 C12 C17 -172.3(7)
C18 C11 C12 C17 -52.2(10)
C6 C11 C12 C13 -112.0(8)
C19 C11 C12 C13 7.9(11)
C18 C11 C12 C13 128.0(8)
C17 C12 C13 C14 0.6(12)
C11 C12 C13 C14 -179.6(8)
C12 C13 C14 C15 -0.3(14)
C13 C14 C15 C16 0.2(13)
C13 C14 C15 C20 -178.3(8)
C14 C15 C16 C17 -0.5(13)
C20 C15 C16 C17 178.1(8)
C15 C16 C17 C12 0.8(14)
C13 C12 C17 C16 -0.9(12)
C11 C12 C17 C16 179.3(8)
